data_2243923
loop_
_publ_author_name
'Vassilyeva, Olga Yu.'
'Kokozay, Vladimir N.'
'Petrusenko, Svitlana'
'Sobolev, Alexandre N.'

_publ_section_title
;
 Crystal structure of
 hexakis(<i>N</i>,<i>N</i>-dimethylformamide-\k<i>O</i>)iron(III)
 \m-chlorido-bis(trichloridocadmium)
;
_journal_coeditor_code CQ2046
_journal_issue 10
_journal_name_full 'Acta Crystallographica Section E'
_journal_page_first
;
;
_journal_paper_doi 10.1107/S2056989021009580
_journal_volume 77
_journal_year 2021
_chemical_formula_iupac '[Fe (C3 H7 N1 O1)6] [Cd2 Cl7]'
_chemical_formula_moiety 'C18 H42 Fe N6 O6 3+, Cd2 Cl7 3-'
_chemical_formula_sum 'C18 H42 Cd2 Cl7 Fe N6 O6'
_chemical_formula_weight 967.37
_chemical_name_systematic
;
Hexakis(<i>N</i>,<i>N</i>-dimethylformamide-\k<i>O</i>)iron(III)
\m-chlorido-bis(trichloridocadmium)
;
_space_group_crystal_system trigonal
_space_group_IT_number 148
_space_group_name_Hall '-R 3'
_space_group_name_H-M_alt 'R -3 :H'
_atom_sites_solution_hydrogens mixed
_audit_creation_method SHELXL-2014/7
_cell_angle_alpha 90
_cell_angle_beta 90
_cell_angle_gamma 120
_cell_formula_units_Z 3
_cell_length_a 13.7143(2)
_cell_length_b 13.7143
_cell_length_c 16.1312(2)
_cell_measurement_reflns_used 9616
_cell_measurement_temperature 100(2)
_cell_measurement_theta_max 67.043
_cell_measurement_theta_min 4.603
_cell_volume 2627.51(5)
_computing_cell_refinement
;
CrysAlisPro (Rigaku OD, 2015)
;
_computing_data_collection
;
CrysAlisPro (Rigaku OD, 2015)
;
_computing_data_reduction
;
CrysAlisPro (Rigaku OD, 2015)
;
_computing_molecular_graphics
;
Mercury (Macrae <i>et al.</i>,  2020)
;
_computing_publication_material
;
<i>SHELXL2014/7</i> (Sheldrick, 2015b)
;
_computing_structure_refinement
;
<i>SHELXL2014/7</i> (Sheldrick, 2015b)
;
_computing_structure_solution
;
SHELXT (Sheldrick, 2015a)
;
_diffrn_ambient_temperature 100(2)
_diffrn_detector_area_resol_mean 10.4738
_diffrn_measured_fraction_theta_full 1.000
_diffrn_measured_fraction_theta_max 1.000
_diffrn_measurement_device_type 'Oxford Diffraction Gemini-R Ultra, Ruby CCD'
_diffrn_measurement_method '\w scans'
_diffrn_radiation_monochromator mirror
_diffrn_radiation_source 'Enhance (Cu) X-ray Source'
_diffrn_radiation_type CuK\a
_diffrn_radiation_wavelength 1.54178
_diffrn_reflns_av_R_equivalents 0.0383
_diffrn_reflns_av_unetI/netI 0.0133
_diffrn_reflns_limit_h_max 15
_diffrn_reflns_limit_h_min -16
_diffrn_reflns_limit_k_max 16
_diffrn_reflns_limit_k_min -16
_diffrn_reflns_limit_l_max 19
_diffrn_reflns_limit_l_min -19
_diffrn_reflns_number 16143
_diffrn_reflns_theta_full 67.183
_diffrn_reflns_theta_max 67.183
_diffrn_reflns_theta_min 4.623
_exptl_absorpt_coefficient_mu 18.176
_exptl_absorpt_correction_T_max 1.0
_exptl_absorpt_correction_T_min 0.75984
_exptl_absorpt_correction_type multi-scan
_exptl_absorpt_process_details
;
(CrysAlisPro; Rigaku OD, 2015)
;
_exptl_crystal_colour 'dark green'
_exptl_crystal_density_diffrn 1.834
_exptl_crystal_description octahedral
_exptl_crystal_F_000 1443
_exptl_crystal_size_max 0.062
_exptl_crystal_size_mid 0.050
_exptl_crystal_size_min 0.045
_refine_diff_density_max 0.786
_refine_diff_density_min -0.331
_refine_ls_extinction_method none
_refine_ls_goodness_of_fit_ref 1.002
_refine_ls_hydrogen_treatment mixed
_refine_ls_matrix_type full
_refine_ls_number_parameters 67
_refine_ls_number_reflns 1051
_refine_ls_number_restraints 0
_refine_ls_restrained_S_all 1.002
_refine_ls_R_factor_all 0.0221
_refine_ls_R_factor_gt 0.0196
_refine_ls_shift/su_max 0.001
_refine_ls_shift/su_mean 0.000
_refine_ls_structure_factor_coef Fsqd
_refine_ls_weighting_details 'w=1/[\s^2^(Fo^2^)+(0.0422P)^2^+4.2200P] where P=(Fo^2^+2Fc^2^)/3'
_refine_ls_weighting_scheme calc
_refine_ls_wR_factor_gt 0.0555
_refine_ls_wR_factor_ref 0.0574
_reflns_number_gt 980
_reflns_number_total 1051
_reflns_threshold_expression 'I > 2\s(I)'
_cod_data_source_file cq2046sup1.cif
_cod_data_source_block I
_cod_original_sg_symbol_H-M 'R -3'
_cod_database_code 2243923
_shelx_space_group_comment
;
The symmetry employed for this shelxl refinement is uniquely defined
by the following loop, which should always be used as a source of
symmetry information in preference to the above space-group names.
They are only intended as comments.
;
_shelx_estimated_absorpt_t_min 0.399
_shelx_estimated_absorpt_t_max 0.495

loop_
_space_group_symop_operation_xyz
'x, y, z'
'-y, x-y, z'
'-x+y, -x, z'
'x+2/3, y+1/3, z+1/3'
'-y+2/3, x-y+1/3, z+1/3'
'-x+y+2/3, -x+1/3, z+1/3'
'x+1/3, y+2/3, z+2/3'
'-y+1/3, x-y+2/3, z+2/3'
'-x+y+1/3, -x+2/3, z+2/3'
'-x, -y, -z'
'y, -x+y, -z'
'x-y, x, -z'
'-x+2/3, -y+1/3, -z+1/3'
'y+2/3, -x+y+1/3, -z+1/3'
'x-y+2/3, x+1/3, -z+1/3'
'-x+1/3, -y+2/3, -z+2/3'
'y+1/3, -x+y+2/3, -z+2/3'
'x-y+1/3, x+2/3, -z+2/3'

loop_
_atom_site_type_symbol
_atom_site_label
_atom_site_fract_x
_atom_site_fract_y
_atom_site_fract_z
_atom_site_U_iso_or_equiv
_atom_site_adp_type
_atom_site_calc_flag
_atom_site_occupancy
_atom_site_disorder_assembly
_atom_site_disorder_group
Cd Cd1 0.3333 0.6667 0.32398(2) 0.01664(12) Uani d 1 . .
Fe Fe1 0.3333 0.6667 0.6667 0.0139(2) Uani d 1 . .
O O1 0.47367(14) 0.75401(14) 0.59890(10) 0.0200(4) Uani d 1 . .
N N1 0.59569(16) 0.90250(17) 0.52091(12) 0.0187(4) Uani d 1 . .
C C1 0.4941(2) 0.8248(2) 0.54225(15) 0.0191(5) Uani d 1 . .
H H1 0.431(2) 0.819(2) 0.5111(17) 0.023 Uiso d 1 . .
C C11 0.6967(2) 0.9151(2) 0.56042(17) 0.0257(6) Uani d 1 . .
H H113 0.7392 0.9902 0.5852 0.039 Uiso calc 1 . .
H H111 0.7435 0.9055 0.5189 0.039 Uiso calc 1 . .
H H112 0.6754 0.8579 0.6038 0.039 Uiso calc 1 . .
C C12 0.6127(2) 0.9772(2) 0.45107(16) 0.0244(5) Uani d 1 . .
H H123 0.6547 0.9645 0.4073 0.037 Uiso calc 1 . .
H H121 0.6553 1.0557 0.4696 0.037 Uiso calc 1 . .
H H122 0.5394 0.9614 0.4295 0.037 Uiso calc 1 . .
Cl Cl1 0.3333 0.6667 0.1667 0.0233(3) Uani d 1 . .
Cl Cl2 0.51428(4) 0.69293(5) 0.36951(3) 0.02102(16) Uani d 1 . .

loop_
_atom_site_aniso_label
_atom_site_aniso_U_11
_atom_site_aniso_U_22
_atom_site_aniso_U_33
_atom_site_aniso_U_12
_atom_site_aniso_U_13
_atom_site_aniso_U_23
Cd1 0.01759(14) 0.01759(14) 0.01476(17) 0.00879(7) 0.000 0.000
Fe1 0.0141(3) 0.0141(3) 0.0136(4) 0.00706(14) 0.000 0.000
O1 0.0207(8) 0.0213(8) 0.0183(8) 0.0107(7) 0.0051(6) 0.0042(7)
N1 0.0201(10) 0.0195(10) 0.0164(10) 0.0097(8) 0.0014(8) -0.0016(8)
C1 0.0214(12) 0.0210(12) 0.0159(11) 0.0114(10) -0.0012(9) -0.0029(10)
C11 0.0225(13) 0.0261(13) 0.0290(14) 0.0126(11) -0.0022(10) -0.0020(11)
C12 0.0248(13) 0.0267(13) 0.0217(13) 0.0129(11) 0.0041(10) 0.0036(10)
Cl1 0.0300(5) 0.0300(5) 0.0100(6) 0.0150(2) 0.000 0.000
Cl2 0.0191(3) 0.0249(3) 0.0201(3) 0.0119(2) -0.0019(2) -0.0020(2)

loop_
_atom_type_symbol
_atom_type_description
_atom_type_scat_dispersion_real
_atom_type_scat_dispersion_imag
_atom_type_scat_source
C C 0.0181 0.0091 'International Tables Vol C Tables 4.2.6.8 and 6.1.1.4'
H H 0.0000 0.0000 'International Tables Vol C Tables 4.2.6.8 and 6.1.1.4'
N N 0.0311 0.0180 'International Tables Vol C Tables 4.2.6.8 and 6.1.1.4'
O O 0.0492 0.0322 'International Tables Vol C Tables 4.2.6.8 and 6.1.1.4'
Cl Cl 0.3639 0.7018 'International Tables Vol C Tables 4.2.6.8 and 6.1.1.4'
Fe Fe -1.1336 3.1974 'International Tables Vol C Tables 4.2.6.8 and 6.1.1.4'
Cd Cd 0.1185 4.6533 'International Tables Vol C Tables 4.2.6.8 and 6.1.1.4'

loop_
_geom_angle_atom_site_label_1
_geom_angle_atom_site_label_2
_geom_angle_atom_site_label_3
_geom_angle_site_symmetry_1
_geom_angle_site_symmetry_3
_geom_angle
_geom_angle_publ_flag
Cl2 Cd1 Cl2 2_665 3_565 111.323(13) ?
Cl2 Cd1 Cl2 2_665 . 111.325(13) y
Cl2 Cd1 Cl2 3_565 . 111.324(13) ?
Cl2 Cd1 Cl1 2_665 . 107.547(14) ?
Cl2 Cd1 Cl1 3_565 . 107.549(14) ?
Cl2 Cd1 Cl1 . . 107.547(14) y
O1 Fe1 O1 14_456 3_565 86.85(7) ?
O1 Fe1 O1 14_456 2_665 180.0 ?
O1 Fe1 O1 3_565 2_665 93.16(7) ?
O1 Fe1 O1 3_565 . 93.15(7) y
O1 Fe1 O1 14_456 . 86.84(7) y
O1 Fe1 O1 2_665 . 93.15(7) ?
O1 Fe1 O1 14_456 13_566 93.16(7) ?
O1 Fe1 O1 3_565 13_566 86.85(7) ?
O1 Fe1 O1 2_665 13_566 86.84(7) ?
O1 Fe1 O1 . 13_566 180.0 ?
O1 Fe1 O1 14_456 15_556 93.16(7) ?
O1 Fe1 O1 3_565 15_556 180.00(8) ?
O1 Fe1 O1 2_665 15_556 86.84(7) ?
O1 Fe1 O1 . 15_556 86.85(7) ?
O1 Fe1 O1 13_566 15_556 93.15(7) ?
C1 O1 Fe1 . . 129.31(16) ?
C1 N1 C11 . . 123.0(2) ?
C1 N1 C12 . . 120.4(2) ?
C11 N1 C12 . . 116.51(19) ?
O1 C1 N1 . . 123.8(2) ?
O1 C1 H1 . . 117.8(17) ?
N1 C1 H1 . . 118.4(17) ?
N1 C11 H113 . . 109.5 ?
N1 C11 H111 . . 109.5 ?
H113 C11 H111 . . 109.5 ?
N1 C11 H112 . . 109.5 ?
H113 C11 H112 . . 109.5 ?
H111 C11 H112 . . 109.5 ?
N1 C12 H123 . . 109.5 ?
N1 C12 H121 . . 109.5 ?
H123 C12 H121 . . 109.5 ?
N1 C12 H122 . . 109.5 ?
H123 C12 H122 . . 109.5 ?
H121 C12 H122 . . 109.5 ?
Cd1 Cl1 Cd1 13_565 . 180.0 ?

loop_
_geom_bond_atom_site_label_1
_geom_bond_atom_site_label_2
_geom_bond_site_symmetry_2
_geom_bond_distance
_geom_bond_publ_flag
Cd1 Cl2 2_665 2.4358(5) ?
Cd1 Cl2 3_565 2.4358(5) ?
Cd1 Cl2 . 2.4358(5) y
Cd1 Cl1 . 2.5377(3) y
Fe1 O1 14_456 2.0071(16) ?
Fe1 O1 3_565 2.0072(16) ?
Fe1 O1 2_665 2.0072(16) ?
Fe1 O1 . 2.0072(16) y
Fe1 O1 13_566 2.0072(16) ?
Fe1 O1 15_556 2.0072(16) ?
O1 C1 . 1.258(3) ?
N1 C1 . 1.307(3) ?
N1 C11 . 1.455(3) ?
N1 C12 . 1.461(3) ?
C1 H1 . 0.97(3) ?
C11 H113 . 0.9800 ?
C11 H111 . 0.9800 ?
C11 H112 . 0.9800 ?
C12 H123 . 0.9800 ?
C12 H121 . 0.9800 ?
C12 H122 . 0.9800 ?
Cl1 Cd1 13_565 2.5376(3) ?
Cd1 Cd1 13_565 5.0752(3) ?

loop_
_geom_hbond_atom_site_label_D
_geom_hbond_atom_site_label_H
_geom_hbond_atom_site_label_A
_geom_hbond_site_symmetry_A
_geom_hbond_distance_DH
_geom_hbond_distance_HA
_geom_hbond_distance_DA
_geom_hbond_angle_DHA
C12 H123 Cl2 16_665 0.98 2.82 3.783(3) 166.5
C1 H1 Cl2 2_665 0.97(3) 2.86(3) 3.772(3) 158(2)
C1 H1 O1 2_665 0.97(3) 2.62(3) 3.097(3) 111(2)
C12 H122 Cl2 2_665 0.98 2.94 3.861(3) 156.5

loop_
_geom_torsion_atom_site_label_1
_geom_torsion_atom_site_label_2
_geom_torsion_atom_site_label_3
_geom_torsion_atom_site_label_4
_geom_torsion_site_symmetry_1
_geom_torsion_site_symmetry_2
_geom_torsion_site_symmetry_3
_geom_torsion_site_symmetry_4
_geom_torsion
_geom_torsion_publ_flag
Fe1 O1 C1 N1 . . . . 156.61(17) ?
C11 N1 C1 O1 . . . . 0.4(4) ?
C12 N1 C1 O1 . . . . 176.2(2) ?

_cod_database_fobs_code 2243923
